data_2102627
loop_
_publ_author_name
'Demartin, Francesco'
'Filippini, Giuseppe'
'Gavezzotti, Angelo'
'Rizzato, Silvia'

_publ_section_title
;
 X-ray diffraction and packing analysis on vintage crystals: Wilhelm
 Koerner's nitrobenzene derivatives from the School of Agricultural
 Sciences in Milano
;
_journal_issue 5
_journal_name_full 'Acta Crystallographica Section B'
_journal_page_first 609
_journal_page_last 620
_journal_paper_doi 10.1107/S0108768104014466
_journal_volume 60
_journal_year 2004
_chemical_formula_sum 'C9 H10 N2 O3'
_chemical_formula_weight 194.19
_chemical_name_systematic
;
 ?
;
_space_group_IT_number 14
_symmetry_cell_setting monoclinic
_symmetry_space_group_name_Hall '-P 2ybc'
_symmetry_space_group_name_H-M 'P 1 21/c 1'
_atom_sites_solution_hydrogens geom
_atom_sites_solution_primary direct
_atom_sites_solution_secondary difmap
_cell_angle_alpha 90
_cell_angle_beta 99.510(10)
_cell_angle_gamma 90
_cell_formula_units_Z 4
_cell_length_a 10.430(2)
_cell_length_b 9.991(2)
_cell_length_c 9.574(2)
_cell_measurement_reflns_used 912
_cell_measurement_temperature 293(2)
_cell_measurement_theta_max 23
_cell_measurement_theta_min 2
_cell_volume 984.0(3)
_computing_molecular_graphics 'SCHAKAL (Keller, 1993)'
_computing_structure_refinement 'SHELXL-97 (Sheldrick, 1997)'
_computing_structure_solution 'SIR2000 (Burla et al., 2001)'
_diffrn_ambient_temperature 293(2)
_diffrn_measured_fraction_theta_full 0.999
_diffrn_measured_fraction_theta_max 0.999
_diffrn_measurement_device SMART
_diffrn_measurement_method omega-scan
_diffrn_radiation_monochromator graphite
_diffrn_radiation_type MoK\a
_diffrn_radiation_wavelength 0.71073
_diffrn_reflns_av_R_equivalents 0.0387
_diffrn_reflns_limit_h_max 12
_diffrn_reflns_limit_h_min -12
_diffrn_reflns_limit_k_max 11
_diffrn_reflns_limit_k_min -11
_diffrn_reflns_limit_l_max 11
_diffrn_reflns_limit_l_min -11
_diffrn_reflns_number 8196
_diffrn_reflns_theta_full 25
_diffrn_reflns_theta_max 25
_diffrn_reflns_theta_min 2
_diffrn_standards_decay_% 0
_exptl_absorpt_coefficient_mu 0.1
_exptl_absorpt_correction_T_max 1
_exptl_absorpt_correction_T_min 0.92
_exptl_absorpt_correction_type sadabs
_exptl_crystal_colour 'light yellow'
_exptl_crystal_density_diffrn 1.311
_exptl_crystal_density_method 'not measured'
_exptl_crystal_description needle
_exptl_crystal_F_000 408
_exptl_crystal_size_max 0.4
_exptl_crystal_size_mid 0.12
_exptl_crystal_size_min 0.12
_refine_diff_density_max 0.225
_refine_diff_density_min -0.206
_refine_ls_extinction_method none
_refine_ls_goodness_of_fit_all 1.045
_refine_ls_hydrogen_treatment mixed
_refine_ls_matrix_type full
_refine_ls_number_parameters 127
_refine_ls_number_reflns 1735
_refine_ls_number_restraints 0
_refine_ls_restrained_S_all 1.045
_refine_ls_R_factor_all 0.0816
_refine_ls_R_factor_obs 0.0482
_refine_ls_shift/su_max 0
_refine_ls_shift/su_mean 0
_refine_ls_structure_factor_coef Fsqd
_refine_ls_weighting_details 'calc w=1/[\s^2^(Fo^2^)+(0.0705P)^2^+0.4277P] where P=(Fo^2^+2Fc^2^)/3'
_refine_ls_weighting_scheme calc
_refine_ls_wR_factor_all 0.1573
_refine_ls_wR_factor_obs 0.135
_reflns_number_total 1735
_reflns_threshold_expression >2sigma(I)
_cod_data_source_file na5014.cif
_cod_data_source_block K12
_cod_depositor_comments
;
The following automatic conversions were performed:
'_symmetry_cell_setting' value 'Monoclinic' changed to 'monoclinic'
according to '/home/saulius/struct/CIF-dictionaries/cif_core.dic'
dictionary named 'cif_core.dic' version 2.4.1 from 2010-06-29.

Automatic conversion script
Id: cif_fix_enum 1527 2010-12-29 10:47:43Z saulius 

The following automatic conversions were performed:

'_symmetry_cell_setting' value 'Monoclinic' changed to 'monoclinic'
according to /home/saulius/struct/CIF-dictionaries/cif_core.dic
dictionary named 'cif_core.dic' version 2.4.1 from 2010-06-29.

Automatic conversion script
Id: cif_fix_values 1715 2011-07-08 13:25:40Z adriana 
;
_cod_original_sg_symbol_H-M 'P 21/c'
_cod_database_code 2102627

loop_
_symmetry_equiv_pos_as_xyz
'x, y, z'
'-x, y+1/2, -z+1/2'
'-x, -y, -z'
'x, -y-1/2, z-1/2'

loop_
_atom_site_label
_atom_site_fract_x
_atom_site_fract_y
_atom_site_fract_z
_atom_site_U_iso_or_equiv
_atom_site_adp_type
_atom_site_calc_flag
_atom_site_refinement_flags
_atom_site_occupancy
_atom_site_type_symbol
N1N 0.7859(2) -0.0103(2) 0.7697(2) 0.0613(6) Uani d . 1 N
O1N 0.8043(2) -0.0202(2) 0.8991(2) 0.0813(7) Uani d . 1 O
O2N 0.6959(2) -0.0632(2) 0.6920(2) 0.0878(8) Uani d . 1 O
N1A 0.7129(2) 0.1885(2) 0.54083(19) 0.0546(6) Uani d . 1 N
H1A 0.6861 0.1855 0.451 0.066 Uiso calc R 1 H
C1A 0.6281(3) 0.2297(3) 0.6237(2) 0.0533(7) Uani d . 1 C
O1A 0.65474(19) 0.2237(2) 0.75322(16) 0.0677(6) Uani d . 1 O
C2A 0.5021(3) 0.2819(4) 0.5476(3) 0.0809(10) Uani d . 1 C
H2A1 0.5015 0.2774 0.4473 0.121 Uiso calc R 1 H
H2A2 0.4914 0.3731 0.5747 0.121 Uiso calc R 1 H
H2A3 0.4322 0.2287 0.5715 0.121 Uiso calc R 1 H
C1M 1.2487(3) 0.0695(4) 0.7495(4) 0.0833(10) Uani d . 1 C
H1M1 1.3016 0.1154 0.6917 0.125 Uiso calc R 1 H
H1M2 1.2657 -0.0249 0.7477 0.125 Uiso calc R 1 H
H1M3 1.2691 0.1016 0.8452 0.125 Uiso calc R 1 H
C1 0.8807(2) 0.0646(2) 0.7041(2) 0.0470(6) Uani d . 1 C
C2 0.8422(3) 0.1500(2) 0.5905(2) 0.0471(6) Uani d . 1 C
C3 0.9415(3) 0.2032(3) 0.5261(3) 0.0573(7) Uani d . 1 C
H3 0.9202 0.2593 0.4482 0.069 Uiso calc R 1 H
C4 1.0694(3) 0.1750(3) 0.5749(3) 0.0605(7) Uani d . 1 C
H4 1.1326 0.2103 0.5275 0.073 Uiso calc R 1 H
C5 1.1075(3) 0.0952(3) 0.6933(3) 0.0566(7) Uani d . 1 C
C6 1.0103(3) 0.0406(3) 0.7566(3) 0.0545(7) Uani d . 1 C
H6 1.0322 -0.0133 0.8362 0.065 Uiso calc R 1 H

loop_
_atom_site_aniso_label
_atom_site_aniso_U_11
_atom_site_aniso_U_22
_atom_site_aniso_U_33
_atom_site_aniso_U_12
_atom_site_aniso_U_13
_atom_site_aniso_U_23
N1N 0.0792(17) 0.0519(14) 0.0531(14) -0.0075(12) 0.0115(12) 0.0074(11)
O1N 0.1033(17) 0.0910(16) 0.0517(12) -0.0046(13) 0.0192(11) 0.0255(11)
O2N 0.0965(17) 0.0813(16) 0.0834(15) -0.0362(13) 0.0087(13) 0.0008(12)
N1A 0.0639(14) 0.0724(15) 0.0260(9) 0.0041(11) 0.0028(9) 0.0005(9)
C1A 0.0620(17) 0.0624(17) 0.0351(12) -0.0010(13) 0.0073(12) -0.0040(11)
O1A 0.0810(14) 0.0915(15) 0.0305(9) 0.0082(11) 0.0086(9) -0.0069(9)
C2A 0.066(2) 0.117(3) 0.0570(17) 0.0120(19) 0.0039(15) 0.0038(18)
C1M 0.069(2) 0.085(2) 0.094(2) 0.0088(17) 0.0064(18) -0.0072(19)
C1 0.0657(17) 0.0398(13) 0.0352(12) -0.0032(12) 0.0073(11) -0.0024(10)
C2 0.0640(17) 0.0477(14) 0.0292(11) -0.0005(12) 0.0068(11) -0.0029(10)
C3 0.075(2) 0.0554(17) 0.0434(13) 0.0042(14) 0.0147(13) 0.0083(12)
C4 0.0687(19) 0.0565(17) 0.0606(16) -0.0048(14) 0.0232(14) -0.0017(13)
C5 0.0667(18) 0.0489(16) 0.0537(15) 0.0022(13) 0.0083(13) -0.0087(13)
C6 0.0731(19) 0.0447(14) 0.0439(13) 0.0056(13) 0.0040(13) 0.0030(11)

loop_
_atom_type_symbol
_atom_type_description
_atom_type_scat_dispersion_real
_atom_type_scat_dispersion_imag
_atom_type_scat_source
C C 0.0033 0.0016 'International Tables Vol C Tables 4.2.6.8 and 6.1.1.4'
H H 0 0 'International Tables Vol C Tables 4.2.6.8 and 6.1.1.4'
N N 0.0061 0.0033 'International Tables Vol C Tables 4.2.6.8 and 6.1.1.4'
O O 0.0106 0.006 'International Tables Vol C Tables 4.2.6.8 and 6.1.1.4'

loop_
_geom_angle_atom_site_label_1
_geom_angle_atom_site_label_2
_geom_angle_atom_site_label_3
_geom_angle
O2N N1N O1N 124.0(2)
O2N N1N C1 117.9(2)
O1N N1N C1 118.1(2)
C1A N1A C2 124.77(19)
O1A C1A N1A 121.3(2)
O1A C1A C2A 123.1(3)
N1A C1A C2A 115.5(2)
C6 C1 C2 122.0(2)
C6 C1 N1N 116.4(2)
C2 C1 N1N 121.5(2)
C1 C2 C3 116.1(2)
C1 C2 N1A 124.7(2)
C3 C2 N1A 119.1(2)
C4 C3 C2 121.6(2)
C3 C4 C5 121.9(3)
C6 C5 C4 117.0(3)
C6 C5 C1M 121.6(3)
C4 C5 C1M 121.4(3)
C5 C6 C1 121.2(2)

loop_
_geom_bond_atom_site_label_1
_geom_bond_atom_site_label_2
_geom_bond_distance
N1N O2N 1.217(3)
N1N O1N 1.225(3)
N1N C1 1.462(3)
N1A C1A 1.347(3)
N1A C2 1.407(3)
C1A O1A 1.226(3)
C1A C2A 1.488(4)
C1M C5 1.505(4)
C1 C6 1.383(4)
C1 C2 1.389(3)
C2 C3 1.395(4)
C3 C4 1.368(4)
C4 C5 1.389(4)
C5 C6 1.377(4)

loop_
_cod_related_entry_id
_cod_related_entry_database
_cod_related_entry_code
1 ChemSpider 10258813
